data_2239689
loop_
_publ_author_name
'Kaenket, Surasak'
'Phuengphai, Pongthipun'
'Pakawatchai, Chaveng'
'Youngme, Sujittra'

_publ_section_title
;
 Poly[tris(\m-4,4'-bipyridine-\k^2^<i>N</i>:<i>N</i>')bis(dimethyl
 sulfoxide-\k<i>O</i>)tetrakis(thiocyanato-\k<i>N</i>)dicobalt(II)]
;
_journal_coeditor_code IS5365
_journal_issue 7
_journal_name_full 'Acta Crystallographica Section E'
_journal_page_first m265
_journal_page_last m266
_journal_paper_doi 10.1107/S1600536814013555
_journal_volume 70
_journal_year 2014
_chemical_formula_iupac '[Co2 (N C S)4 (C10 H8 N2)3 (C2 H6 O S)2]'
_chemical_formula_moiety 'C38 H36 Co2 N10 O2 S6'
_chemical_formula_sum 'C38 H36 Co2 N10 O2 S6'
_chemical_formula_weight 974.98
_chemical_name_systematic
;
Poly[tris(\m-4,4'-bipyridine-\k^2^<i>N</i>:<i>N</i>')bis(dimethyl
sulfoxide-\k<i>O</i>)tetrakis(thiocyanato-\k<i>N</i>)dicobalt(II)]
;
_space_group_IT_number 14
_symmetry_cell_setting monoclinic
_symmetry_space_group_name_Hall '-P 2yn'
_symmetry_space_group_name_H-M 'P 1 21/n 1'
_atom_sites_solution_hydrogens geom
_atom_sites_solution_primary direct
_atom_sites_solution_secondary difmap
_audit_creation_method SHELXL-97
_cell_angle_alpha 90.00
_cell_angle_beta 103.6280(10)
_cell_angle_gamma 90.00
_cell_formula_units_Z 2
_cell_length_a 11.0772(3)
_cell_length_b 16.9999(2)
_cell_length_c 11.6843(3)
_cell_measurement_temperature 273(2)
_cell_volume 2138.34(8)
_computing_cell_refinement 'SAINT (Bruker, 2000)'
_computing_data_collection 'SMART (Bruker, 2000)'
_computing_data_reduction 'SAINT (Bruker, 2000)'
_computing_molecular_graphics 'Mercury (Macrae <i>et al.</i>, 2008)'
_computing_publication_material 'publCIF (Westrip, 2010)'
_computing_structure_refinement 'SHELXL97 (Sheldrick, 2008)'
_computing_structure_solution 'SHELXS97 (Sheldrick, 2008)'
_diffrn_ambient_temperature 273(2)
_diffrn_measured_fraction_theta_full 0.997
_diffrn_measured_fraction_theta_max 0.997
_diffrn_measurement_device_type 'Bruker SMART APEX CCD'
_diffrn_measurement_method 'phi and omega scans'
_diffrn_radiation_monochromator graphite
_diffrn_radiation_source 'fine-focus sealed tube'
_diffrn_radiation_type MoK\a
_diffrn_radiation_wavelength 0.71073
_diffrn_reflns_av_R_equivalents 0.0318
_diffrn_reflns_av_sigmaI/netI 0.0399
_diffrn_reflns_limit_h_max 14
_diffrn_reflns_limit_h_min -14
_diffrn_reflns_limit_k_max 22
_diffrn_reflns_limit_k_min -16
_diffrn_reflns_limit_l_max 15
_diffrn_reflns_limit_l_min -12
_diffrn_reflns_number 14262
_diffrn_reflns_theta_full 29.77
_diffrn_reflns_theta_max 29.77
_diffrn_reflns_theta_min 2.16
_exptl_absorpt_coefficient_mu 1.116
_exptl_absorpt_correction_T_max 0.894
_exptl_absorpt_correction_T_min 0.591
_exptl_absorpt_correction_type multi-scan
_exptl_absorpt_process_details '(SADABS; Bruker, 2000)'
_exptl_crystal_colour pink
_exptl_crystal_density_diffrn 1.514
_exptl_crystal_density_method 'not measured'
_exptl_crystal_description block
_exptl_crystal_F_000 1000
_exptl_crystal_size_max 0.40
_exptl_crystal_size_mid 0.16
_exptl_crystal_size_min 0.10
_refine_diff_density_max 1.016
_refine_diff_density_min -0.581
_refine_ls_extinction_method none
_refine_ls_goodness_of_fit_ref 1.010
_refine_ls_hydrogen_treatment constr
_refine_ls_matrix_type full
_refine_ls_number_parameters 264
_refine_ls_number_reflns 5584
_refine_ls_number_restraints 0
_refine_ls_restrained_S_all 1.010
_refine_ls_R_factor_all 0.0726
_refine_ls_R_factor_gt 0.0431
_refine_ls_shift/su_max 0.000
_refine_ls_shift/su_mean 0.000
_refine_ls_structure_factor_coef Fsqd
_refine_ls_weighting_details 'calc w=1/[\s^2^(Fo^2^)+(0.0522P)^2^+1.1491P] where P=(Fo^2^+2Fc^2^)/3'
_refine_ls_weighting_scheme calc
_refine_ls_wR_factor_gt 0.0966
_refine_ls_wR_factor_ref 0.1086
_reflns_number_gt 3936
_reflns_number_total 5584
_reflns_threshold_expression I>2\s(I)
_cod_data_source_file is5365sup1.cf
_cod_data_source_block I
_cod_original_sg_symbol_H-M 'P 21/n'
_cod_database_code 2239689
_cod_database_fobs_code 2239689

loop_
_symmetry_equiv_pos_as_xyz
'x, y, z'
'-x+1/2, y+1/2, -z+1/2'
'-x, -y, -z'
'x-1/2, -y-1/2, z-1/2'

loop_
_atom_site_type_symbol
_atom_site_label
_atom_site_fract_x
_atom_site_fract_y
_atom_site_fract_z
_atom_site_U_iso_or_equiv
_atom_site_adp_type
_atom_site_calc_flag
_atom_site_refinement_flags
_atom_site_occupancy
_atom_site_symmetry_multiplicity
Co Co1 0.61610(3) 0.238576(18) 0.34507(3) 0.02619(10) Uani d . 1 1
S S3 0.74846(7) 0.21001(5) 0.14197(7) 0.04276(18) Uani d . 1 1
S S2 0.57089(8) 0.31500(5) 0.72918(8) 0.0535(2) Uani d . 1 1
S S1 0.93773(9) 0.42788(7) 0.32672(16) 0.1102(6) Uani d . 1 1
N N3 0.47394(17) 0.14430(11) 0.30393(18) 0.0268(4) Uani d . 1 1
N N2 0.47009(19) 0.33263(12) 0.30583(19) 0.0309(5) Uani d . 1 1
N N1 0.76429(18) 0.14581(12) 0.39797(18) 0.0303(4) Uani d . 1 1
O O1 0.62030(17) 0.22923(12) 0.16482(17) 0.0396(4) Uani d . 1 1
N N7 0.6038(2) 0.25004(14) 0.5192(2) 0.0394(5) Uani d . 1 1
C C15 0.4133(2) 0.12562(14) 0.1932(2) 0.0297(5) Uani d . 1 1
H H15 0.4315 0.1541 0.1314 0.036 Uiso calc R 1 1
N N6 0.7569(2) 0.32360(14) 0.3613(2) 0.0435(6) Uani d . 1 1
C C8 0.2944(2) 0.45622(14) 0.2665(2) 0.0299(5) Uani d . 1 1
C C3 0.9512(2) 0.03082(14) 0.4782(2) 0.0279(5) Uani d . 1 1
C C16 0.5904(2) 0.27781(15) 0.6063(2) 0.0324(6) Uani d . 1 1
C C5 0.8725(2) 0.16319(15) 0.4734(2) 0.0366(6) Uani d . 1 1
H H5 0.8856 0.2149 0.4992 0.044 Uiso calc R 1 1
C C9 0.2624(2) 0.38055(16) 0.2287(3) 0.0404(7) Uani d . 1 1
H H9 0.1813 0.3692 0.1888 0.048 Uiso calc R 1 1
C C2 0.8399(2) 0.01292(15) 0.3977(3) 0.0398(7) Uani d . 1 1
H H2 0.8257 -0.0379 0.3681 0.048 Uiso calc R 1 1
C C11 0.4472(2) 0.10091(15) 0.3912(2) 0.0321(5) Uani d . 1 1
H H11 0.4874 0.1128 0.4685 0.039 Uiso calc R 1 1
C C10 0.3514(2) 0.32131(15) 0.2502(3) 0.0395(6) Uani d . 1 1
H H10 0.3268 0.2708 0.2242 0.047 Uiso calc R 1 1
C C4 0.9657(2) 0.10903(15) 0.5153(2) 0.0376(6) Uani d . 1 1
H H4 1.0382 0.1248 0.5682 0.045 Uiso calc R 1 1
C C1 0.7503(2) 0.07089(15) 0.3616(3) 0.0373(6) Uani d . 1 1
H H1 0.6765 0.0568 0.3092 0.045 Uiso calc R 1 1
C C6 0.5003(3) 0.40610(16) 0.3448(3) 0.0447(7) Uani d . 1 1
H H6 0.5817 0.4157 0.3855 0.054 Uiso calc R 1 1
C C17 0.8323(3) 0.36663(17) 0.3468(3) 0.0437(7) Uani d . 1 1
C C14 0.3251(2) 0.06625(15) 0.1664(2) 0.0319(5) Uani d . 1 1
H H14 0.2842 0.0567 0.0886 0.038 Uiso calc R 1 1
C C7 0.4169(3) 0.46839(16) 0.3280(3) 0.0469(8) Uani d . 1 1
H H7 0.4427 0.5180 0.3576 0.056 Uiso calc R 1 1
C C19 0.7763(4) 0.2828(3) 0.0436(4) 0.0746(12) Uani d . 1 1
H H19A 0.7051 0.2873 -0.0214 0.112 Uiso calc R 1 1
H H19B 0.8476 0.2684 0.0148 0.112 Uiso calc R 1 1
H H19C 0.7914 0.3324 0.0838 0.112 Uiso calc R 1 1
C C18 0.7228(5) 0.1284(3) 0.0458(5) 0.0992(17) Uani d . 1 1
H H18A 0.6943 0.0846 0.0842 0.149 Uiso calc R 1 1
H H18B 0.7989 0.1146 0.0250 0.149 Uiso calc R 1 1
H H18C 0.6611 0.1416 -0.0241 0.149 Uiso calc R 1 1
C C12 0.3626(2) 0.03931(15) 0.3716(2) 0.0344(6) Uani d . 1 1
H H12 0.3487 0.0102 0.4347 0.041 Uiso calc R 1 1
C C13 0.2983(2) 0.02117(14) 0.2567(2) 0.0298(5) Uani d . 1 1

loop_
_atom_site_aniso_label
_atom_site_aniso_U_11
_atom_site_aniso_U_22
_atom_site_aniso_U_33
_atom_site_aniso_U_12
_atom_site_aniso_U_13
_atom_site_aniso_U_23
Co1 0.02248(16) 0.02112(16) 0.03429(18) 0.00099(12) 0.00529(12) 0.00138(13)
S3 0.0366(4) 0.0522(4) 0.0425(4) 0.0033(3) 0.0155(3) 0.0038(3)
S2 0.0528(5) 0.0601(5) 0.0505(5) -0.0048(4) 0.0179(4) -0.0164(4)
S1 0.0445(5) 0.0713(7) 0.1993(16) -0.0200(5) -0.0023(7) 0.0688(9)
N3 0.0229(9) 0.0205(10) 0.0362(11) 0.0000(7) 0.0053(8) 0.0014(8)
N2 0.0276(10) 0.0266(11) 0.0374(12) 0.0033(8) 0.0055(9) -0.0002(9)
N1 0.0289(10) 0.0263(10) 0.0344(11) 0.0059(8) 0.0049(8) 0.0017(9)
O1 0.0297(9) 0.0504(12) 0.0399(10) -0.0013(8) 0.0105(8) 0.0048(9)
N7 0.0391(12) 0.0393(13) 0.0380(12) 0.0040(10) 0.0054(10) 0.0015(10)
C15 0.0293(12) 0.0246(12) 0.0353(13) -0.0024(9) 0.0075(10) 0.0040(10)
N6 0.0340(12) 0.0319(12) 0.0631(16) -0.0024(10) 0.0083(11) -0.0004(11)
C8 0.0277(12) 0.0257(12) 0.0364(13) 0.0050(9) 0.0079(10) 0.0004(10)
C3 0.0249(11) 0.0260(12) 0.0325(12) 0.0051(9) 0.0061(9) 0.0009(10)
C16 0.0292(12) 0.0264(13) 0.0394(14) -0.0001(9) 0.0035(10) 0.0015(10)
C5 0.0342(13) 0.0252(12) 0.0450(15) 0.0050(10) -0.0017(11) -0.0053(11)
C9 0.0274(13) 0.0291(13) 0.0589(18) 0.0036(10) -0.0012(12) -0.0063(12)
C2 0.0325(13) 0.0233(12) 0.0560(17) 0.0040(10) -0.0048(12) -0.0074(12)
C11 0.0326(13) 0.0286(13) 0.0339(13) -0.0028(10) 0.0053(10) 0.0004(10)
C10 0.0334(13) 0.0227(12) 0.0579(18) 0.0029(10) 0.0018(12) -0.0071(12)
C4 0.0316(13) 0.0296(14) 0.0452(15) 0.0038(10) -0.0037(11) -0.0054(11)
C1 0.0263(12) 0.0303(13) 0.0491(16) 0.0044(10) -0.0032(11) -0.0042(12)
C6 0.0273(13) 0.0306(14) 0.069(2) 0.0041(10) -0.0027(13) -0.0075(13)
C17 0.0301(13) 0.0312(14) 0.0650(19) 0.0001(11) 0.0015(13) 0.0108(13)
C14 0.0309(12) 0.0299(13) 0.0326(13) -0.0054(10) 0.0029(10) 0.0001(10)
C7 0.0348(14) 0.0253(13) 0.073(2) 0.0028(11) -0.0029(14) -0.0119(13)
C19 0.063(2) 0.088(3) 0.086(3) 0.014(2) 0.044(2) 0.039(2)
C18 0.111(4) 0.095(4) 0.109(4) -0.019(3) 0.059(3) -0.054(3)
C12 0.0374(14) 0.0312(13) 0.0352(14) -0.0073(11) 0.0097(11) 0.0056(11)
C13 0.0259(12) 0.0223(12) 0.0411(14) -0.0025(9) 0.0076(10) 0.0002(10)

loop_
_atom_type_symbol
_atom_type_description
_atom_type_scat_dispersion_real
_atom_type_scat_dispersion_imag
_atom_type_scat_source
C C 0.0033 0.0016 'International Tables Vol C Tables 4.2.6.8 and 6.1.1.4'
H H 0.0000 0.0000 'International Tables Vol C Tables 4.2.6.8 and 6.1.1.4'
N N 0.0061 0.0033 'International Tables Vol C Tables 4.2.6.8 and 6.1.1.4'
O O 0.0106 0.0060 'International Tables Vol C Tables 4.2.6.8 and 6.1.1.4'
S S 0.1246 0.1234 'International Tables Vol C Tables 4.2.6.8 and 6.1.1.4'
Co Co 0.3494 0.9721 'International Tables Vol C Tables 4.2.6.8 and 6.1.1.4'

loop_
_geom_angle_atom_site_label_1
_geom_angle_atom_site_label_2
_geom_angle_atom_site_label_3
_geom_angle_site_symmetry_3
_geom_angle
_geom_angle_publ_flag
N7 Co1 N6 . 93.76(10) n
N7 Co1 O1 . 177.34(8) n
N6 Co1 O1 . 87.22(9) n
N7 Co1 N3 . 94.19(9) n
N6 Co1 N3 . 171.85(9) n
O1 Co1 N3 . 84.91(7) n
N7 Co1 N2 . 85.58(8) n
N6 Co1 N2 . 90.69(8) n
O1 Co1 N2 . 91.94(8) n
N3 Co1 N2 . 91.71(7) n
N7 Co1 N1 . 90.49(8) n
N6 Co1 N1 . 88.83(8) n
O1 Co1 N1 . 92.00(8) n
N3 Co1 N1 . 89.30(7) n
N2 Co1 N1 . 176.00(8) n
O1 S3 C19 . 105.89(15) no
O1 S3 C18 . 105.07(18) no
C19 S3 C18 . 99.4(3) no
C11 N3 C15 . 116.7(2) no
C11 N3 Co1 . 120.20(16) no
C15 N3 Co1 . 123.09(16) no
C10 N2 C6 . 115.9(2) no
C10 N2 Co1 . 125.18(17) no
C6 N2 Co1 . 118.89(17) no
C1 N1 C5 . 115.8(2) no
C1 N1 Co1 . 123.75(16) no
C5 N1 Co1 . 120.37(16) no
S3 O1 Co1 . 115.11(11) no
C16 N7 Co1 . 161.0(2) no
N3 C15 C14 . 123.6(2) no
N3 C15 H15 . 118.2 no
C14 C15 H15 . 118.2 no
C17 N6 Co1 . 166.3(3) no
C9 C8 C7 . 116.7(2) no
C9 C8 C13 2 121.3(2) no
C7 C8 C13 2 122.0(2) no
C4 C3 C2 . 115.8(2) no
C4 C3 C3 3_756 122.5(3) no
C2 C3 C3 3_756 121.7(3) no
N7 C16 S2 . 178.9(3) ?
N1 C5 C4 . 124.2(2) ?
N1 C5 H5 . 117.9 ?
C4 C5 H5 . 117.9 ?
C8 C9 C10 . 120.0(2) ?
C8 C9 H9 . 120.0 ?
C10 C9 H9 . 120.0 ?
C1 C2 C3 . 120.2(2) ?
C1 C2 H2 . 119.9 ?
C3 C2 H2 . 119.9 ?
N3 C11 C12 . 123.3(2) ?
N3 C11 H11 . 118.4 ?
C12 C11 H11 . 118.4 ?
N2 C10 C9 . 123.9(2) ?
N2 C10 H10 . 118.0 ?
C9 C10 H10 . 118.0 ?
C5 C4 C3 . 120.1(2) ?
C5 C4 H4 . 119.9 ?
C3 C4 H4 . 119.9 ?
N1 C1 C2 . 123.8(2) ?
N1 C1 H1 . 118.1 ?
C2 C1 H1 . 118.1 ?
N2 C6 C7 . 123.8(2) ?
N2 C6 H6 . 118.1 ?
C7 C6 H6 . 118.1 ?
N6 C17 S1 . 179.5(3) ?
C15 C14 C13 . 119.6(2) ?
C15 C14 H14 . 120.2 ?
C13 C14 H14 . 120.2 ?
C6 C7 C8 . 119.6(2) ?
C6 C7 H7 . 120.2 ?
C8 C7 H7 . 120.2 ?
S3 C19 H19A . 109.5 ?
S3 C19 H19B . 109.5 ?
H19A C19 H19B . 109.5 ?
S3 C19 H19C . 109.5 ?
H19A C19 H19C . 109.5 ?
H19B C19 H19C . 109.5 ?
S3 C18 H18A . 109.5 ?
S3 C18 H18B . 109.5 ?
H18A C18 H18B . 109.5 ?
S3 C18 H18C . 109.5 ?
H18A C18 H18C . 109.5 ?
H18B C18 H18C . 109.5 ?
C11 C12 C13 . 119.8(2) ?
C11 C12 H12 . 120.1 ?
C13 C12 H12 . 120.1 ?
C14 C13 C12 . 117.1(2) ?
C14 C13 C8 2_545 122.2(2) ?
C12 C13 C8 2_545 120.8(2) ?

loop_
_geom_bond_atom_site_label_1
_geom_bond_atom_site_label_2
_geom_bond_site_symmetry_2
_geom_bond_distance
_geom_bond_publ_flag
Co1 N7 1_555 2.080(2) yes
Co1 N6 1_555 2.102(2) yes
Co1 O1 1_555 2.1234(19) yes
Co1 N3 1_555 2.2187(19) yes
Co1 N2 1_555 2.244(2) yes
Co1 N1 1_555 2.2551(19) yes
S3 O1 . 1.5401(19) ?
S3 C19 . 1.765(4) ?
S3 C18 . 1.766(4) ?
S2 C16 . 1.629(3) ?
S1 C17 . 1.623(3) ?
N3 C11 . 1.347(3) ?
N3 C15 . 1.348(3) ?
N2 C10 . 1.336(3) ?
N2 C6 . 1.344(3) ?
N1 C1 . 1.340(3) ?
N1 C5 . 1.343(3) ?
N7 C16 . 1.163(4) ?
C15 C14 . 1.388(3) ?
C15 H15 . 0.9300 ?
N6 C17 . 1.152(4) ?
C8 C9 . 1.379(4) ?
C8 C7 . 1.393(4) ?
C8 C13 2 1.489(3) ?
C3 C4 . 1.396(3) ?
C3 C2 . 1.396(3) ?
C3 C3 3_756 1.506(4) ?
C5 C4 . 1.384(3) ?
C5 H5 . 0.9300 ?
C9 C10 . 1.390(4) ?
C9 H9 . 0.9300 ?
C2 C1 . 1.392(3) ?
C2 H2 . 0.9300 ?
C11 C12 . 1.388(3) ?
C11 H11 . 0.9300 ?
C10 H10 . 0.9300 ?
C4 H4 . 0.9300 ?
C1 H1 . 0.9300 ?
C6 C7 . 1.388(4) ?
C6 H6 . 0.9300 ?
C14 C13 . 1.391(4) ?
C14 H14 . 0.9300 ?
C7 H7 . 0.9300 ?
C19 H19A . 0.9600 ?
C19 H19B . 0.9600 ?
C19 H19C . 0.9600 ?
C18 H18A . 0.9600 ?
C18 H18B . 0.9600 ?
C18 H18C . 0.9600 ?
C12 C13 . 1.398(4) ?
C12 H12 . 0.9300 ?
C13 C8 2_545 1.489(3) ?

loop_
_geom_hbond_atom_site_label_D
_geom_hbond_atom_site_label_H
_geom_hbond_atom_site_label_A
_geom_hbond_site_symmetry_D
_geom_hbond_site_symmetry_H
_geom_hbond_site_symmetry_A
_geom_hbond_distance_DH
_geom_hbond_distance_HA
_geom_hbond_distance_DA
_geom_hbond_angle_DHA
_geom_hbond_publ_flag
C1 H1 S1 1_555 1_555 2_645 0.93 2.82 3.596(3) 141 yes

loop_
_geom_torsion_atom_site_label_1
_geom_torsion_atom_site_label_2
_geom_torsion_atom_site_label_3
_geom_torsion_atom_site_label_4
_geom_torsion_site_symmetry_1
_geom_torsion_site_symmetry_4
_geom_torsion
N7 Co1 N3 C11 . . -21.36(19)
N6 Co1 N3 C11 . . 145.8(5)
O1 Co1 N3 C11 . . 161.15(19)
N2 Co1 N3 C11 . . -107.05(18)
N1 Co1 N3 C11 . . 69.08(18)
N7 Co1 N3 C15 . . 160.68(19)
N6 Co1 N3 C15 . . -32.1(7)
O1 Co1 N3 C15 . . -16.81(19)
N2 Co1 N3 C15 . . 74.99(19)
N1 Co1 N3 C15 . . -108.88(19)
N7 Co1 N2 C10 . . -107.9(2)
N6 Co1 N2 C10 . . 158.4(2)
O1 Co1 N2 C10 . . 71.1(2)
N3 Co1 N2 C10 . . -13.8(2)
N1 Co1 N2 C10 . . -118.5(11)
N7 Co1 N2 C6 . . 69.0(2)
N6 Co1 N2 C6 . . -24.8(2)
O1 Co1 N2 C6 . . -112.0(2)
N3 Co1 N2 C6 . . 163.0(2)
N1 Co1 N2 C6 . . 58.4(12)
N7 Co1 N1 C1 . . 116.1(2)
N6 Co1 N1 C1 . . -150.2(2)
O1 Co1 N1 C1 . . -63.0(2)
N3 Co1 N1 C1 . . 21.9(2)
N2 Co1 N1 C1 . . 126.6(11)
N7 Co1 N1 C5 . . -61.4(2)
N6 Co1 N1 C5 . . 32.4(2)
O1 Co1 N1 C5 . . 119.5(2)
N3 Co1 N1 C5 . . -155.6(2)
N2 Co1 N1 C5 . . -50.8(12)
C19 S3 O1 Co1 . . -127.1(2)
C18 S3 O1 Co1 . . 128.3(2)
N7 Co1 O1 S3 . . 167.2(18)
N6 Co1 O1 S3 . . 55.48(13)
N3 Co1 O1 S3 . . -122.38(13)
N2 Co1 O1 S3 . . 146.08(13)
N1 Co1 O1 S3 . . -33.25(13)
N6 Co1 N7 C16 . . 57.4(7)
O1 Co1 N7 C16 . . -54(2)
N3 Co1 N7 C16 . . -124.4(7)
N2 Co1 N7 C16 . . -33.0(7)
N1 Co1 N7 C16 . . 146.2(7)
C11 N3 C15 C14 . . 1.3(4)
Co1 N3 C15 C14 . . 179.32(19)
N7 Co1 N6 C17 . . 180.0(10)
O1 Co1 N6 C17 . . -2.5(10)
N3 Co1 N6 C17 . . 12.8(14)
N2 Co1 N6 C17 . . -94.4(10)
N1 Co1 N6 C17 . . 89.5(10)
C1 N1 C5 C4 . . -1.1(4)
Co1 N1 C5 C4 . . 176.5(2)
C7 C8 C9 C10 . . -1.5(4)
C13 C8 C9 C10 2 . 179.1(3)
C4 C3 C2 C1 . . -1.7(4)
C3 C3 C2 C1 3_756 . 178.4(3)
C15 N3 C11 C12 . . 0.4(4)
Co1 N3 C11 C12 . . -177.7(2)
C6 N2 C10 C9 . . 2.0(4)
Co1 N2 C10 C9 . . 178.9(2)
C8 C9 C10 N2 . . -0.6(5)
N1 C5 C4 C3 . . 0.7(5)
C2 C3 C4 C5 . . 0.7(4)
C3 C3 C4 C5 3_756 . -179.4(3)
C5 N1 C1 C2 . . 0.1(4)
Co1 N1 C1 C2 . . -177.5(2)
C3 C2 C1 N1 . . 1.4(5)
C10 N2 C6 C7 . . -1.4(5)
Co1 N2 C6 C7 . . -178.5(3)
N3 C15 C14 C13 . . -1.8(4)
N2 C6 C7 C8 . . -0.6(5)
C9 C8 C7 C6 . . 2.0(5)
C13 C8 C7 C6 2 . -178.6(3)
N3 C11 C12 C13 . . -1.6(4)
C15 C14 C13 C12 . . 0.5(4)
C15 C14 C13 C8 . 2_545 -179.4(2)
C11 C12 C13 C14 . . 1.1(4)
C11 C12 C13 C8 . 2_545 -179.0(2)
